data_1510859
loop_
_publ_author_name
'Babizhet'sky, V.S.'
'Jardin, R.'
'Bauer, J.'
'Guerin, R.'

_publ_section_title
;
 Crystal structure of the rare earth borosilicide Er8 Si17 B3
;
_journal_name_full 'Journal of Alloys Compd.'
_journal_page_first 233
_journal_page_last 239
_journal_paper_doi 10.1016/S0925-8388(02)01318-X
_journal_volume 353
_journal_year 2003
_chemical_formula_sum 'B2.84 Er8 Si17.16'
_chemical_name_systematic 'Er8 (B2.84 Si5.16) Si12'
_space_group_IT_number 36
_symmetry_space_group_name_Hall 'C 2c -2'
_symmetry_space_group_name_H-M 'C m c 21'
_cell_angle_alpha 90
_cell_angle_beta 90
_cell_angle_gamma 90
_cell_formula_units_Z 1
_cell_length_a 4.0128
_cell_length_b 28.8674
_cell_length_c 3.8413
_cell_volume 444.973
_citation_journal_id_ASTM JALCEU
_cod_data_source_file boron_370.cif
_cod_data_source_block B2.84Er8Si17.16
_cod_original_cell_volume 444.9727
_cod_database_code 1510859

loop_
_symmetry_equiv_pos_as_xyz
x,y,z
-x,-y,z+1/2
-x,y,z
x,-y,z+1/2
x+1/2,y+1/2,z
-x+1/2,-y+1/2,z+1/2
-x+1/2,y+1/2,z
x+1/2,-y+1/2,z+1/2

loop_
_atom_site_label
_atom_site_type_symbol
_atom_site_fract_x
_atom_site_fract_y
_atom_site_fract_z
_atom_site_occupancy
_atom_site_U_iso_or_equiv
Si3 Si 0 0.7505 0.782 1 0.0
Si4 Si 0 0.7786 0.278 0.63 0.0
Si1 Si 0 0.1424 0.775 1 0.0
B2 B 0 0.0125 0.344 0.34 0.0
Er2 Er 0 0.67112 0.27207 1 0.0
Er1 Er 0 0.55894 0.7753 1 0.0
B1 B 0 0.7786 0.278 0.37 0.0
Si5 Si 0 0.0125 0.344 0.66 0.0
Si2 Si 0 0.093 0.288 1 0.0
